data_2014837
loop_
_publ_author_name
'Tafeenko, Viktor A.'
'Chernyshev, Vladimir V.'

_publ_section_title
;Poly[[[diaquazinc(II)]-bis(\m~2~-3-cyano-4-dicyanomethylene-5-oxo-4,5-dihydro-1<i>H</i>-pyrrol-2-olato-\k^2^<i>N</i>^3^:<i>N</i>^3'^)]
 dihydrate]
;
_journal_issue 6
_journal_name_full 'Acta Crystallographica Section C'
_journal_page_first m298
_journal_page_last m300
_journal_paper_doi 10.1107/S0108270105013399
_journal_volume 61
_journal_year 2005
_chemical_formula_iupac '[Zn (C8 H N4 O2)2 (H2 O)2] , 2H2 O'
_chemical_formula_moiety 'C16 H6 N8 O6 Zn , 2H2 O'
_chemical_formula_sum 'C16 H10 N8 O8 Zn'
_chemical_formula_weight 507.69
_chemical_melting_point 170
_chemical_name_systematic
;Poly[[diaquabis(\m~2~-3-cyano-4-dicyanomethylene-5-oxo-4,5-dihydro-1H-pyrrol-2-
olato-\k^2^N^3^:N^3'^)zinc(II)]
 dihydrate]
;
_space_group_IT_number 15
_symmetry_cell_setting monoclinic
_symmetry_space_group_name_Hall '-C 2yc'
_symmetry_space_group_name_H-M 'C 1 2/c 1'
_atom_sites_solution_hydrogens geom
_atom_sites_solution_primary direct
_atom_sites_solution_secondary difmap
_audit_creation_method SHELXL97
_cell_angle_alpha 90.00
_cell_angle_beta 128.519(9)
_cell_angle_gamma 90.00
_cell_formula_units_Z 4
_cell_length_a 19.0297(17)
_cell_length_b 11.0300(19)
_cell_length_c 12.0952(19)
_cell_measurement_reflns_used 25
_cell_measurement_temperature 290(2)
_cell_measurement_theta_max 46
_cell_measurement_theta_min 29
_cell_volume 1986.3(6)
_computing_cell_refinement 'CAD-4 Software'
_computing_data_collection 'CAD-4 Software (Enraf--Nonius, 1989)'
_computing_data_reduction 'XCAD4 (Harms & Wocadlo, 1995)'
_computing_molecular_graphics 'DIAMOND (Brandenburg, 2000) and ORTEP-3 (Farrugia, 1997)'
_computing_publication_material SHELXL97
_computing_structure_refinement 'SHELXL97 (Sheldrick, 1997)'
_computing_structure_solution 'SHELXS97 (Sheldrick, 1997)'
_diffrn_ambient_temperature 290(2)
_diffrn_measured_fraction_theta_full 0.998
_diffrn_measured_fraction_theta_max 0.998
_diffrn_measurement_device_type 'Enraf--Nonius CAD-4'
_diffrn_measurement_method 'non-profiled \w'
_diffrn_radiation_monochromator graphite
_diffrn_radiation_source 'fine-focus sealed tube'
_diffrn_radiation_type CuK\a
_diffrn_radiation_wavelength 1.54179
_diffrn_reflns_av_R_equivalents 0.09
_diffrn_reflns_av_sigmaI/netI 0.0858
_diffrn_reflns_limit_h_max 23
_diffrn_reflns_limit_h_min -23
_diffrn_reflns_limit_k_max 13
_diffrn_reflns_limit_k_min -11
_diffrn_reflns_limit_l_max 14
_diffrn_reflns_limit_l_min -12
_diffrn_reflns_number 3976
_diffrn_reflns_theta_full 72.93
_diffrn_reflns_theta_max 72.93
_diffrn_reflns_theta_min 4.99
_diffrn_standards_decay_% 0
_diffrn_standards_interval_time 120
_diffrn_standards_number 2
_exptl_absorpt_coefficient_mu 2.326
_exptl_absorpt_correction_T_max 0.920
_exptl_absorpt_correction_T_min 0.861
_exptl_absorpt_correction_type psi-scan
_exptl_absorpt_process_details '(North <i>et al.</i>, 1968)'
_exptl_crystal_colour yellow
_exptl_crystal_density_diffrn 1.698
_exptl_crystal_density_method 'not measured'
_exptl_crystal_description prism
_exptl_crystal_F_000 1024
_exptl_crystal_size_max 0.10
_exptl_crystal_size_mid 0.06
_exptl_crystal_size_min 0.04
_refine_diff_density_max 0.473
_refine_diff_density_min -1.265
_refine_ls_extinction_method none
_refine_ls_goodness_of_fit_ref 1.071
_refine_ls_hydrogen_treatment refall
_refine_ls_matrix_type full
_refine_ls_number_parameters 171
_refine_ls_number_reflns 1985
_refine_ls_number_restraints 2
_refine_ls_restrained_S_all 1.071
_refine_ls_R_factor_all 0.0488
_refine_ls_R_factor_gt 0.0462
_refine_ls_shift/su_max 0.000
_refine_ls_shift/su_mean 0.000
_refine_ls_structure_factor_coef Fsqd
_refine_ls_weighting_details 'calc w = 1/[\s^2^(Fo^2^)+(0.06P)^2^+1.4794P] where P = (Fo^2^+2Fc^2^)/3'
_refine_ls_weighting_scheme calc
_refine_ls_wR_factor_gt 0.0976
_refine_ls_wR_factor_ref 0.1003
_reflns_number_gt 1821
_reflns_number_total 1985
_reflns_threshold_expression I>2\s(I)
_cod_data_source_file gd1389.cif
_cod_data_source_block I
_cod_original_sg_symbol_H-M 'C 2/c'
_cod_database_code 2014837
_cod_database_fobs_code 2014837

loop_
_symmetry_equiv_pos_as_xyz
'x, y, z'
'-x, y, -z+1/2'
'x+1/2, y+1/2, z'
'-x+1/2, y+1/2, -z+1/2'
'-x, -y, -z'
'x, -y, z-1/2'
'-x+1/2, -y+1/2, -z'
'x+1/2, -y+1/2, z-1/2'

loop_
_atom_site_label
_atom_site_fract_x
_atom_site_fract_y
_atom_site_fract_z
_atom_site_U_iso_or_equiv
_atom_site_adp_type
_atom_site_calc_flag
_atom_site_refinement_flags
_atom_site_occupancy
_atom_site_disorder_assembly
_atom_site_disorder_group
_atom_site_type_symbol
Zn 0.2500 0.7500 0.0000 0.02489(16) Uani d S 1 . . Zn
O1 0.06002(12) 0.13963(18) -0.34569(18) 0.0498(5) Uani d . 1 . . O
O2 0.18416(13) 0.10405(17) 0.11899(19) 0.0513(5) Uani d . 1 . . O
O3 0.38289(9) 0.67803(14) 0.13883(15) 0.0308(3) Uani d . 1 . . O
O4 0.49756(13) 0.76345(19) 0.0895(2) 0.0433(4) Uani d D 1 . . O
N1 0.12302(13) 0.08967(18) -0.1156(2) 0.0373(4) Uani d . 1 . . N
N2 0.19902(12) 0.58907(18) 0.02650(18) 0.0342(4) Uani d . 1 . . N
N3 0.23601(12) 0.32331(17) 0.32852(18) 0.0339(4) Uani d . 1 . . N
N4 0.06127(15) 0.4782(2) -0.3252(2) 0.0514(6) Uani d . 1 . . N
C2 0.09485(14) 0.1697(2) -0.2248(2) 0.0342(5) Uani d . 1 . . C
C3 0.11360(13) 0.2920(2) -0.1649(2) 0.0293(4) Uani d . 1 . . C
C4 0.15095(12) 0.2839(2) -0.0240(2) 0.0262(4) Uani d . 1 . . C
C5 0.15589(14) 0.14873(19) 0.0073(2) 0.0319(4) Uani d . 1 . . C
C6 0.18260(13) 0.37114(19) 0.07975(19) 0.0268(4) Uani d . 1 . . C
C7 0.21234(13) 0.34297(19) 0.2170(2) 0.0280(4) Uani d . 1 . . C
C8 0.19045(12) 0.49326(19) 0.05301(19) 0.0269(4) Uani d . 1 . . C
C9 0.08689(14) 0.3963(2) -0.2510(2) 0.0340(5) Uani d . 1 . . C
H1 0.117(2) 0.009(4) -0.132(4) 0.077(11) Uiso d . 1 . . H
H2 0.417(3) 0.707(4) 0.113(5) 0.084(12) Uiso d . 1 . . H
H3 0.408(2) 0.704(3) 0.215(4) 0.050(9) Uiso d . 1 . . H
H4 0.479(3) 0.721(3) 0.020(3) 0.087(14) Uiso d D 1 . . H
H5 0.505(3) 0.8391(18) 0.092(5) 0.102(15) Uiso d D 1 . . H

loop_
_atom_site_aniso_label
_atom_site_aniso_U_11
_atom_site_aniso_U_22
_atom_site_aniso_U_33
_atom_site_aniso_U_12
_atom_site_aniso_U_13
_atom_site_aniso_U_23
Zn 0.0289(2) 0.0281(2) 0.0168(2) -0.00099(13) 0.01372(17) -0.00052(12)
O1 0.0630(11) 0.0533(11) 0.0335(9) -0.0071(9) 0.0303(8) -0.0115(8)
O2 0.0700(12) 0.0380(9) 0.0355(9) 0.0019(9) 0.0278(9) 0.0113(8)
O3 0.0287(7) 0.0377(8) 0.0203(7) -0.0004(6) 0.0125(6) -0.0005(6)
O4 0.0450(10) 0.0536(12) 0.0298(9) 0.0010(8) 0.0226(8) 0.0038(8)
N1 0.0430(10) 0.0314(10) 0.0370(10) 0.0003(8) 0.0247(8) -0.0016(8)
N2 0.0422(9) 0.0351(10) 0.0253(8) -0.0054(8) 0.0211(8) 0.0004(7)
N3 0.0441(9) 0.0342(9) 0.0250(8) 0.0016(8) 0.0222(8) 0.0053(8)
N4 0.0597(13) 0.0516(13) 0.0294(10) -0.0040(11) 0.0211(9) 0.0081(10)
C2 0.0325(10) 0.0397(12) 0.0314(10) -0.0027(9) 0.0204(8) -0.0053(9)
C3 0.0316(9) 0.0329(11) 0.0241(9) 0.0004(8) 0.0177(8) 0.0017(8)
C4 0.0251(8) 0.0288(9) 0.0252(9) 0.0001(8) 0.0159(8) 0.0028(8)
C5 0.0335(10) 0.0272(10) 0.0318(10) 0.0019(8) 0.0189(8) 0.0037(9)
C6 0.0299(9) 0.0298(10) 0.0208(9) 0.0001(8) 0.0159(8) 0.0037(8)
C7 0.0294(9) 0.0303(10) 0.0252(10) -0.0005(8) 0.0174(8) 0.0017(8)
C8 0.0295(9) 0.0330(11) 0.0193(8) -0.0008(8) 0.0157(7) 0.0013(8)
C9 0.0371(10) 0.0410(12) 0.0208(9) -0.0031(9) 0.0166(8) 0.0010(9)

loop_
_atom_type_symbol
_atom_type_description
_atom_type_scat_dispersion_real
_atom_type_scat_dispersion_imag
_atom_type_scat_source
C C 0.0181 0.0091 'International Tables Vol C Tables 4.2.6.8 and 6.1.1.4'
H H 0.0000 0.0000 'International Tables Vol C Tables 4.2.6.8 and 6.1.1.4'
N N 0.0311 0.0180 'International Tables Vol C Tables 4.2.6.8 and 6.1.1.4'
O O 0.0492 0.0322 'International Tables Vol C Tables 4.2.6.8 and 6.1.1.4'
Zn Zn -1.5491 0.6778 'International Tables Vol C Tables 4.2.6.8 and 6.1.1.4'

loop_
_geom_angle_atom_site_label_1
_geom_angle_atom_site_label_2
_geom_angle_atom_site_label_3
_geom_angle_site_symmetry_1
_geom_angle_site_symmetry_3
_geom_angle
_geom_angle_publ_flag
N3 Zn N3 6_565 4 180.00(9) n
N3 Zn O3 6_565 . 89.60(7) y
N3 Zn O3 4 . 90.40(7) ?
O3 Zn O3 . 7_565 180.00(7) n
N3 Zn N2 6_565 . 92.20(7) y
N3 Zn N2 4 . 87.80(7) n
O3 Zn N2 . . 89.95(7) y
O3 Zn N2 7_565 . 90.05(7) n
N2 Zn N2 . 7_565 180.0 n
Zn O3 H2 . . 110(3) ?
Zn O3 H3 . . 110(2) ?
H2 O3 H3 . . 103(3) ?
H4 O4 H5 . . 124(4) ?
C5 N1 C2 . . 112.08(19) ?
C5 N1 H1 . . 128(2) ?
C2 N1 H1 . . 120(2) ?
C8 N2 Zn . . 164.58(17) ?
C7 N3 Zn . 4_545 163.45(18) ?
O1 C2 N1 . . 124.7(2) ?
O1 C2 C3 . . 128.9(2) ?
N1 C2 C3 . . 106.47(18) ?
C4 C3 C9 . . 129.2(2) ?
C4 C3 C2 . . 109.3(2) ?
C9 C3 C2 . . 121.23(18) ?
C3 C4 C6 . . 132.2(2) ?
C3 C4 C5 . . 105.92(19) ?
C6 C4 C5 . . 121.85(17) ?
O2 C5 N1 . . 127.4(2) ?
O2 C5 C4 . . 126.4(2) ?
N1 C5 C4 . . 106.23(18) ?
C4 C6 C7 . . 122.73(19) ?
C4 C6 C8 . . 120.12(17) ?
C7 C6 C8 . . 117.08(18) ?
N3 C7 C6 . . 178.2(2) ?
N2 C8 C6 . . 175.1(2) ?
N4 C9 C3 . . 176.7(2) ?

loop_
_geom_bond_atom_site_label_1
_geom_bond_atom_site_label_2
_geom_bond_site_symmetry_2
_geom_bond_distance
_geom_bond_publ_flag
Zn N3 6_565 2.0830(17) y
Zn O3 . 2.1344(14) y
Zn N2 . 2.1406(19) y
O1 C2 . 1.216(3) y
O2 C5 . 1.205(3) y
O3 H2 . 0.92(4) ?
O3 H3 . 0.78(3) ?
O4 H4 . 0.822(19) ?
O4 H5 . 0.844(19) ?
N1 C5 . 1.367(3) y
N1 C2 . 1.389(3) y
N1 H1 . 0.90(4) ?
N2 C8 . 1.145(3) y
N3 C7 . 1.146(3) y
N4 C9 . 1.146(3) y
C2 C3 . 1.466(3) y
C3 C4 . 1.381(3) y
C3 C9 . 1.417(3) y
C4 C6 . 1.387(3) y
C4 C5 . 1.527(3) y
C6 C7 . 1.415(3) y
C6 C8 . 1.415(3) y

loop_
_geom_hbond_atom_site_label_D
_geom_hbond_atom_site_label_H
_geom_hbond_atom_site_label_A
_geom_hbond_site_symmetry_A
_geom_hbond_distance_DH
_geom_hbond_distance_HA
_geom_hbond_distance_DA
_geom_hbond_angle_DHA
N1 H1 O3 7 0.90(4) 2.06(4) 2.962(3) 172(4)
O3 H2 O4 . 0.92(4) 1.84(4) 2.762(2) 172(4)
O3 H3 O4 2_655 0.78(3) 1.99(3) 2.748(2) 163(3)
O4 H4 O1 4_554 0.822(19) 1.97(2) 2.782(3) 172(4)
O4 H5 N4 8_566 0.844(19) 2.21(2) 3.017(3) 161(4)
